data_4301255
loop_
_publ_author_name
'Richard D. Adams'
'Michael B. Hall'
'William C. Pearl'
'Xinzheng Yang'

_publ_section_title
;
Transformations and Reactions of Re2(CO)8(\m-SbPh2)(\m-H) Induced by the
Addition of a Platinum(tri-t-butylphosphine) Group
;
_journal_name_full 'Inorganic Chemistry'
_journal_page_first 652
_journal_page_last 662
_journal_paper_doi 10.1021/ic801876s
_journal_volume 48
_journal_year 2009
_chemical_formula_sum 'C58 H78 O10 P2 Pt2 Re2 Sb2'
_chemical_formula_weight 2003.22
_chemical_name_systematic
; 
 ? 
;
_space_group_IT_number 2
_symmetry_cell_setting triclinic
_symmetry_space_group_name_Hall '-P 1'
_symmetry_space_group_name_H-M 'P -1'
_atom_sites_solution_hydrogens geom
_atom_sites_solution_primary direct
_atom_sites_solution_secondary difmap
_audit_creation_method SHELXL-97
_cell_angle_alpha 108.363(4)
_cell_angle_beta 94.711(4)
_cell_angle_gamma 109.011(4)
_cell_formula_units_Z 1
_cell_length_a 9.327(2)
_cell_length_b 12.241(3)
_cell_length_c 16.612(4)
_cell_measurement_reflns_used 8853
_cell_measurement_temperature 294(2)
_cell_measurement_theta_max 28.24
_cell_measurement_theta_min 2.36
_cell_volume 1665.4(7)
_computing_cell_refinement 'SAINT+  V6.45 (Bruker, 2003)'
_computing_data_collection 'SMART V5.632 (Bruker, 2005)'
_computing_data_reduction 'SAINT+  V6.45'
_computing_molecular_graphics 'SHELXTL V6.1 (Sheldrick, 2000)'
_computing_publication_material 'SHELXTL V6.1'
_computing_structure_refinement 'SHELXL-97 (Sheldrick, 1997)'
_computing_structure_solution 'SHELXS-97 (Sheldrick, 1990)'
_diffrn_ambient_temperature 294(2)
_diffrn_measured_fraction_theta_full 0.994
_diffrn_measured_fraction_theta_max 0.994
_diffrn_measurement_device_type 'Bruker SMART APEX CCD diffractometer'
_diffrn_measurement_method 'omega scans'
_diffrn_radiation_monochromator graphite
_diffrn_radiation_source 'fine-focus sealed tube'
_diffrn_radiation_type MoK\a
_diffrn_radiation_wavelength 0.71073
_diffrn_reflns_av_R_equivalents 0.0415
_diffrn_reflns_av_sigmaI/netI 0.0435
_diffrn_reflns_limit_h_max 12
_diffrn_reflns_limit_h_min -12
_diffrn_reflns_limit_k_max 16
_diffrn_reflns_limit_k_min -16
_diffrn_reflns_limit_l_max 22
_diffrn_reflns_limit_l_min -22
_diffrn_reflns_number 22809
_diffrn_reflns_theta_full 28.30
_diffrn_reflns_theta_max 28.30
_diffrn_reflns_theta_min 1.87
_diffrn_standards_decay_% <1
_exptl_absorpt_coefficient_mu 8.701
_exptl_absorpt_correction_T_max 1.000
_exptl_absorpt_correction_T_min 0.520
_exptl_absorpt_correction_type multi-scan
_exptl_absorpt_process_details '(SADABS, Bruker, 1997)'
_exptl_crystal_colour Colorless
_exptl_crystal_density_diffrn 1.997
_exptl_crystal_density_method 'not measured'
_exptl_crystal_description Bar
_exptl_crystal_F_000 944
_exptl_crystal_size_max 0.56
_exptl_crystal_size_mid 0.12
_exptl_crystal_size_min 0.08
_refine_diff_density_max 1.854
_refine_diff_density_min -1.443
_refine_diff_density_rms 0.175
_refine_ls_extinction_method none
_refine_ls_goodness_of_fit_ref 1.037
_refine_ls_hydrogen_treatment mixed
_refine_ls_matrix_type full
_refine_ls_number_parameters 356
_refine_ls_number_reflns 8233
_refine_ls_number_restraints 0
_refine_ls_restrained_S_all 1.037
_refine_ls_R_factor_all 0.0444
_refine_ls_R_factor_gt 0.0352
_refine_ls_shift/su_max 0.002
_refine_ls_shift/su_mean 0.000
_refine_ls_structure_factor_coef Fsqd
_refine_ls_weighting_details 'calc w=1/[\s^2^(Fo^2^)+(0.0410P)^2^+0.0000P] where P=(Fo^2^+2Fc^2^)/3'
_refine_ls_weighting_scheme calc
_refine_ls_wR_factor_gt 0.0797
_refine_ls_wR_factor_ref 0.0840
_reflns_number_gt 6997
_reflns_number_total 8233
_reflns_threshold_expression >2sigma(I)
_cod_data_source_file ic801876s_si_001_6.cif
_cod_data_source_block transComp6
_cod_depositor_comments
;
The following automatic conversions were performed:
'_symmetry_cell_setting' value 'Triclinic' changed to 'triclinic'
according to '/home/saulius/struct/CIF-dictionaries/cif_core.dic'
dictionary named 'cif_core.dic' version 2.4.1 from 2010-06-29.

Automatic conversion script
Id: cif_fix_enum 1527 2010-12-29 10:47:43Z saulius 
;
_cod_original_cell_volume 1665.4(6)
_cod_database_code 4301255

loop_
_symmetry_equiv_pos_as_xyz
'x, y, z'
'-x, -y, -z'

loop_
_atom_site_label
_atom_site_type_symbol
_atom_site_fract_x
_atom_site_fract_y
_atom_site_fract_z
_atom_site_U_iso_or_equiv
_atom_site_adp_type
_atom_site_occupancy
_atom_site_symmetry_multiplicity
_atom_site_calc_flag
_atom_site_refinement_flags
_atom_site_disorder_assembly
_atom_site_disorder_group
Pt1 Pt 0.08547(2) 0.121250(18) 0.301360(13) 0.03803(7) Uani 1 1 d . . .
Re1 Re -0.18840(2) 0.067628(18) 0.508424(13) 0.03550(6) Uani 1 1 d . . .
Sb1 Sb -0.01865(4) -0.01913(3) 0.39019(2) 0.03325(8) Uani 1 1 d . . .
P1 P 0.20359(17) 0.29319(13) 0.26219(9) 0.0416(3) Uani 1 1 d . . .
O1 O -0.0937(10) -0.0896(6) 0.1332(4) 0.151(4) Uani 1 1 d . . .
O11 O -0.4019(6) -0.2094(4) 0.4613(3) 0.0711(13) Uani 1 1 d . . .
O12 O -0.3502(5) 0.1599(5) 0.6555(3) 0.0720(14) Uani 1 1 d . . .
O13 O 0.0764(6) 0.3265(4) 0.5584(3) 0.0695(13) Uani 1 1 d . . .
O14 O -0.3828(7) 0.1136(5) 0.3727(4) 0.0871(17) Uani 1 1 d . . .
H1 H 0.139(8) 0.210(6) 0.387(4) 0.08(2) Uiso 1 1 d . . .
C1 C -0.0248(10) -0.0090(7) 0.1951(4) 0.085(3) Uani 1 1 d . . .
C11 C -0.3257(6) -0.1082(6) 0.4780(4) 0.0459(13) Uani 1 1 d . . .
C12 C -0.2896(6) 0.1258(5) 0.6015(4) 0.0470(13) Uani 1 1 d . . .
C13 C -0.0230(7) 0.2320(5) 0.5394(4) 0.0461(13) Uani 1 1 d . . .
C14 C -0.3109(7) 0.0967(6) 0.4232(4) 0.0515(14) Uani 1 1 d . . .
C15 C -0.1670(6) -0.1899(5) 0.2878(4) 0.0414(12) Uani 1 1 d . . .
C16 C -0.3168(7) -0.2074(6) 0.2535(4) 0.0525(14) Uani 1 1 d . . .
H16 H -0.3611 -0.1516 0.2811 0.063 Uiso 1 1 calc R . .
C17 C -0.4015(8) -0.3075(6) 0.1783(5) 0.0660(19) Uani 1 1 d . . .
H17 H -0.5012 -0.3173 0.1553 0.079 Uiso 1 1 calc R . .
C18 C -0.3395(9) -0.3917(6) 0.1380(4) 0.071(2) Uani 1 1 d . . .
H18 H -0.3960 -0.4572 0.0869 0.085 Uiso 1 1 calc R . .
C19 C -0.1940(9) -0.3802(6) 0.1726(5) 0.0700(19) Uani 1 1 d . . .
H19 H -0.1531 -0.4391 0.1464 0.084 Uiso 1 1 calc R . .
C20 C -0.1088(7) -0.2792(6) 0.2473(4) 0.0576(16) Uani 1 1 d . . .
H20 H -0.0103 -0.2712 0.2707 0.069 Uiso 1 1 calc R . .
C21 C 0.1613(8) 0.2528(6) 0.1390(4) 0.0625(18) Uani 1 1 d . . .
C22 C -0.0104(11) 0.2184(9) 0.1083(6) 0.103(3) Uani 1 1 d . . .
H22A H -0.0369 0.1812 0.0462 0.154 Uiso 1 1 calc R . .
H22B H -0.0350 0.2916 0.1268 0.154 Uiso 1 1 calc R . .
H22C H -0.0683 0.1605 0.1326 0.154 Uiso 1 1 calc R . .
C23 C 0.2526(13) 0.3576(8) 0.1089(5) 0.112(4) Uani 1 1 d . . .
H23A H 0.2360 0.3270 0.0468 0.168 Uiso 1 1 calc R . .
H23B H 0.3611 0.3858 0.1329 0.168 Uiso 1 1 calc R . .
H23C H 0.2177 0.4253 0.1284 0.168 Uiso 1 1 calc R . .
C24 C 0.1954(10) 0.1373(7) 0.0926(4) 0.082(2) Uani 1 1 d . . .
H24A H 0.1445 0.0726 0.1131 0.122 Uiso 1 1 calc R . .
H24B H 0.3052 0.1569 0.1042 0.122 Uiso 1 1 calc R . .
H24C H 0.1579 0.1100 0.0313 0.122 Uiso 1 1 calc R . .
C25 C 0.1233(8) 0.4164(6) 0.3177(5) 0.0657(18) Uani 1 1 d . . .
C26 C -0.0501(10) 0.3496(9) 0.3117(8) 0.114(4) Uani 1 1 d . . .
H26A H -0.0935 0.4090 0.3400 0.172 Uiso 1 1 calc R . .
H26B H -0.0635 0.2901 0.3395 0.172 Uiso 1 1 calc R . .
H26C H -0.1018 0.3079 0.2519 0.172 Uiso 1 1 calc R . .
C27 C 0.1945(12) 0.4775(8) 0.4138(5) 0.094(3) Uani 1 1 d . . .
H27A H 0.3029 0.5245 0.4220 0.142 Uiso 1 1 calc R . .
H27B H 0.1816 0.4150 0.4388 0.142 Uiso 1 1 calc R . .
H27C H 0.1440 0.5318 0.4416 0.142 Uiso 1 1 calc R . .
C28 C 0.1458(13) 0.5185(8) 0.2809(7) 0.112(4) Uani 1 1 d . . .
H28A H 0.1132 0.5808 0.3166 0.168 Uiso 1 1 calc R . .
H28B H 0.0851 0.4840 0.2231 0.168 Uiso 1 1 calc R . .
H28C H 0.2533 0.5551 0.2798 0.168 Uiso 1 1 calc R . .
C29 C 0.4231(7) 0.3581(6) 0.3017(4) 0.0539(15) Uani 1 1 d . . .
C30 C 0.4948(10) 0.2741(9) 0.2444(6) 0.099(3) Uani 1 1 d . . .
H30A H 0.4947 0.2852 0.1898 0.148 Uiso 1 1 calc R . .
H30B H 0.4352 0.1891 0.2351 0.148 Uiso 1 1 calc R . .
H30C H 0.5994 0.2953 0.2726 0.148 Uiso 1 1 calc R . .
C31 C 0.5060(10) 0.4899(7) 0.3054(6) 0.094(3) Uani 1 1 d . . .
H31A H 0.4599 0.5434 0.3393 0.141 Uiso 1 1 calc R . .
H31B H 0.4969 0.4910 0.2477 0.141 Uiso 1 1 calc R . .
H31C H 0.6135 0.5182 0.3316 0.141 Uiso 1 1 calc R . .
C32 C 0.4652(9) 0.3549(8) 0.3911(5) 0.084(2) Uani 1 1 d . . .
H32A H 0.5756 0.3925 0.4111 0.127 Uiso 1 1 calc R . .
H32B H 0.4298 0.2704 0.3879 0.127 Uiso 1 1 calc R . .
H32C H 0.4166 0.3997 0.4307 0.127 Uiso 1 1 calc R . .
C1S C 0.659(2) 0.1141(17) 0.8461(9) 0.146(6) Uani 1 1 d . . .
H1S H 0.6642 0.0629 0.7924 0.175 Uiso 1 1 calc R . .
C2S C 0.7699(19) 0.233(2) 0.8852(11) 0.154(6) Uani 1 1 d . . .
H2S H 0.8498 0.2619 0.8582 0.185 Uiso 1 1 calc R . .
C3S C 0.7604(16) 0.3092(14) 0.9645(9) 0.131(4) Uani 1 1 d . . .
H3S H 0.8295 0.3910 0.9898 0.157 Uiso 1 1 calc R . .
C4S C 0.652(2) 0.2637(17) 1.0032(9) 0.138(5) Uani 1 1 d . . .
H4S H 0.6480 0.3123 1.0580 0.166 Uiso 1 1 calc R . .
C5S C 0.548(2) 0.1483(17) 0.9651(13) 0.164(7) Uani 1 1 d . . .
H5S H 0.4732 0.1174 0.9941 0.196 Uiso 1 1 calc R . .
C6S C 0.550(2) 0.0746(14) 0.8842(12) 0.158(6) Uani 1 1 d . . .
H6S H 0.4729 -0.0035 0.8569 0.190 Uiso 1 1 calc R . .

loop_
_atom_site_aniso_label
_atom_site_aniso_U_11
_atom_site_aniso_U_22
_atom_site_aniso_U_33
_atom_site_aniso_U_23
_atom_site_aniso_U_13
_atom_site_aniso_U_12
Pt1 0.03776(11) 0.03745(11) 0.03675(12) 0.01517(9) 0.00667(8) 0.00991(8)
Re1 0.03120(10) 0.03811(11) 0.04118(12) 0.01620(9) 0.00823(8) 0.01591(8)
Sb1 0.03122(16) 0.03382(16) 0.03529(17) 0.01368(13) 0.00625(13) 0.01187(13)
P1 0.0423(7) 0.0382(7) 0.0428(8) 0.0182(6) 0.0066(6) 0.0100(6)
O1 0.196(8) 0.104(5) 0.048(3) 0.023(3) -0.015(4) -0.063(5)
O11 0.064(3) 0.054(3) 0.077(3) 0.024(2) 0.002(3) 0.001(2)
O12 0.059(3) 0.085(3) 0.071(3) 0.018(3) 0.034(3) 0.031(3)
O13 0.075(3) 0.045(2) 0.072(3) 0.017(2) 0.020(3) 0.005(2)
O14 0.087(4) 0.103(4) 0.094(4) 0.053(3) -0.002(3) 0.051(3)
C1 0.109(6) 0.067(4) 0.040(4) 0.025(3) 0.001(4) -0.018(4)
C11 0.039(3) 0.051(3) 0.047(3) 0.021(3) 0.006(2) 0.013(3)
C12 0.039(3) 0.051(3) 0.052(3) 0.017(3) 0.011(3) 0.020(3)
C13 0.057(3) 0.047(3) 0.042(3) 0.018(3) 0.019(3) 0.026(3)
C14 0.046(3) 0.054(3) 0.063(4) 0.024(3) 0.008(3) 0.028(3)
C15 0.042(3) 0.038(3) 0.043(3) 0.016(2) 0.008(2) 0.012(2)
C16 0.043(3) 0.048(3) 0.060(4) 0.019(3) 0.000(3) 0.012(3)
C17 0.053(4) 0.062(4) 0.062(4) 0.019(3) -0.017(3) 0.005(3)
C18 0.076(5) 0.054(4) 0.049(4) 0.004(3) -0.007(3) 0.001(4)
C19 0.076(5) 0.056(4) 0.063(4) 0.004(3) 0.012(4) 0.023(4)
C20 0.051(3) 0.050(3) 0.058(4) 0.006(3) 0.004(3) 0.016(3)
C21 0.071(4) 0.059(4) 0.046(3) 0.029(3) 0.001(3) 0.003(3)
C22 0.097(7) 0.129(8) 0.076(6) 0.045(6) -0.019(5) 0.036(6)
C23 0.160(10) 0.088(6) 0.060(5) 0.048(5) 0.010(6) -0.008(6)
C24 0.093(6) 0.089(6) 0.045(4) 0.014(4) 0.018(4) 0.021(5)
C25 0.064(4) 0.062(4) 0.083(5) 0.033(4) 0.020(4) 0.032(3)
C26 0.068(5) 0.111(8) 0.177(11) 0.043(7) 0.038(6) 0.057(6)
C27 0.138(8) 0.077(6) 0.078(6) 0.017(5) 0.039(6) 0.058(6)
C28 0.161(10) 0.088(6) 0.148(9) 0.080(6) 0.063(8) 0.079(7)
C29 0.040(3) 0.057(4) 0.057(4) 0.020(3) 0.006(3) 0.009(3)
C30 0.056(5) 0.126(8) 0.102(7) 0.025(6) 0.017(5) 0.035(5)
C31 0.075(5) 0.070(5) 0.112(7) 0.042(5) 0.012(5) -0.011(4)
C32 0.054(4) 0.109(6) 0.070(5) 0.027(5) -0.007(4) 0.013(4)
C1S 0.193(18) 0.174(15) 0.106(10) 0.040(10) 0.039(11) 0.122(14)
C2S 0.143(13) 0.28(2) 0.137(13) 0.126(14) 0.089(11) 0.128(14)
C3S 0.114(9) 0.177(13) 0.092(8) 0.033(9) 0.003(7) 0.061(9)
C4S 0.196(16) 0.182(15) 0.110(9) 0.074(10) 0.081(11) 0.130(14)
C5S 0.181(15) 0.148(12) 0.26(2) 0.117(14) 0.157(15) 0.109(12)
C6S 0.178(15) 0.154(13) 0.202(17) 0.084(13) 0.098(13) 0.104(12)

loop_
_atom_type_symbol
_atom_type_description
_atom_type_scat_dispersion_real
_atom_type_scat_dispersion_imag
_atom_type_scat_source
C C 0.0033 0.0016 'International Tables Vol C Tables 4.2.6.8 and 6.1.1.4'
H H 0.0000 0.0000 'International Tables Vol C Tables 4.2.6.8 and 6.1.1.4'
O O 0.0106 0.0060 'International Tables Vol C Tables 4.2.6.8 and 6.1.1.4'
P P 0.1023 0.0942 'International Tables Vol C Tables 4.2.6.8 and 6.1.1.4'
Sb Sb -0.5866 1.5461 'International Tables Vol C Tables 4.2.6.8 and 6.1.1.4'
Re Re -1.0185 7.2310 'International Tables Vol C Tables 4.2.6.8 and 6.1.1.4'
Pt Pt -1.7033 8.3905 'International Tables Vol C Tables 4.2.6.8 and 6.1.1.4'

loop_
_geom_angle_atom_site_label_1
_geom_angle_atom_site_label_2
_geom_angle_atom_site_label_3
_geom_angle
_geom_angle_site_symmetry_1
_geom_angle_site_symmetry_3
_geom_angle_publ_flag
C1 Pt1 P1 104.5(2) . . ?
C1 Pt1 Sb1 92.0(2) . . ?
P1 Pt1 Sb1 163.13(4) . . ?
C1 Pt1 H1 168(3) . . ?
P1 Pt1 H1 84(3) . . ?
Sb1 Pt1 H1 79(3) . . ?
C14 Re1 C12 94.6(2) . . ?
C14 Re1 C13 92.1(3) . . ?
C12 Re1 C13 93.3(2) . . ?
C14 Re1 C11 95.1(2) . . ?
C12 Re1 C11 92.7(2) . . ?
C13 Re1 C11 170.3(2) . . ?
C14 Re1 Sb1 170.20(18) . 2_556 ?
C12 Re1 Sb1 95.06(17) . 2_556 ?
C13 Re1 Sb1 85.65(17) . 2_556 ?
C11 Re1 Sb1 86.20(16) . 2_556 ?
C14 Re1 Sb1 92.55(18) . . ?
C12 Re1 Sb1 172.85(17) . . ?
C13 Re1 Sb1 85.94(16) . . ?
C11 Re1 Sb1 87.15(17) . . ?
Sb1 Re1 Sb1 77.80(2) 2_556 . ?
C15 Sb1 Pt1 100.97(14) . . ?
C15 Sb1 Re1 109.37(14) . 2_556 ?
Pt1 Sb1 Re1 119.763(18) . 2_556 ?
C15 Sb1 Re1 110.44(15) . . ?
Pt1 Sb1 Re1 114.132(18) . . ?
Re1 Sb1 Re1 102.20(2) 2_556 . ?
C29 P1 C25 109.1(3) . . ?
C29 P1 C21 108.0(3) . . ?
C25 P1 C21 109.8(3) . . ?
C29 P1 Pt1 110.7(2) . . ?
C25 P1 Pt1 106.7(2) . . ?
C21 P1 Pt1 112.4(2) . . ?
O1 C1 Pt1 177.4(7) . . ?
O11 C11 Re1 178.6(5) . . ?
O12 C12 Re1 179.3(5) . . ?
O13 C13 Re1 178.0(6) . . ?
O14 C14 Re1 179.6(6) . . ?
C16 C15 C20 117.7(5) . . ?
C16 C15 Sb1 121.2(4) . . ?
C20 C15 Sb1 120.6(4) . . ?
C15 C16 C17 120.6(6) . . ?
C15 C16 H16 119.7 . . ?
C17 C16 H16 119.7 . . ?
C18 C17 C16 120.5(6) . . ?
C18 C17 H17 119.8 . . ?
C16 C17 H17 119.8 . . ?
C17 C18 C19 120.4(6) . . ?
C17 C18 H18 119.8 . . ?
C19 C18 H18 119.8 . . ?
C18 C19 C20 119.1(7) . . ?
C18 C19 H19 120.5 . . ?
C20 C19 H19 120.5 . . ?
C15 C20 C19 121.7(6) . . ?
C15 C20 H20 119.2 . . ?
C19 C20 H20 119.2 . . ?
C22 C21 C24 105.9(7) . . ?
C22 C21 C23 108.9(7) . . ?
C24 C21 C23 108.3(7) . . ?
C22 C21 P1 108.7(5) . . ?
C24 C21 P1 110.3(5) . . ?
C23 C21 P1 114.5(5) . . ?
C21 C22 H22A 109.5 . . ?
C21 C22 H22B 109.5 . . ?
H22A C22 H22B 109.5 . . ?
C21 C22 H22C 109.5 . . ?
H22A C22 H22C 109.5 . . ?
H22B C22 H22C 109.5 . . ?
C21 C23 H23A 109.5 . . ?
C21 C23 H23B 109.5 . . ?
H23A C23 H23B 109.5 . . ?
C21 C23 H23C 109.5 . . ?
H23A C23 H23C 109.5 . . ?
H23B C23 H23C 109.5 . . ?
C21 C24 H24A 109.5 . . ?
C21 C24 H24B 109.5 . . ?
H24A C24 H24B 109.5 . . ?
C21 C24 H24C 109.5 . . ?
H24A C24 H24C 109.5 . . ?
H24B C24 H24C 109.5 . . ?
C27 C25 C28 107.7(7) . . ?
C27 C25 C26 105.5(8) . . ?
C28 C25 C26 109.6(7) . . ?
C27 C25 P1 110.9(5) . . ?
C28 C25 P1 115.2(6) . . ?
C26 C25 P1 107.5(5) . . ?
C25 C26 H26A 109.5 . . ?
C25 C26 H26B 109.5 . . ?
H26A C26 H26B 109.5 . . ?
C25 C26 H26C 109.5 . . ?
H26A C26 H26C 109.5 . . ?
H26B C26 H26C 109.5 . . ?
C25 C27 H27A 109.5 . . ?
C25 C27 H27B 109.5 . . ?
H27A C27 H27B 109.5 . . ?
C25 C27 H27C 109.5 . . ?
H27A C27 H27C 109.5 . . ?
H27B C27 H27C 109.5 . . ?
C25 C28 H28A 109.5 . . ?
C25 C28 H28B 109.5 . . ?
H28A C28 H28B 109.5 . . ?
C25 C28 H28C 109.5 . . ?
H28A C28 H28C 109.5 . . ?
H28B C28 H28C 109.5 . . ?
C32 C29 C31 108.0(6) . . ?
C32 C29 C30 103.7(6) . . ?
C31 C29 C30 108.3(7) . . ?
C32 C29 P1 110.9(5) . . ?
C31 C29 P1 115.0(5) . . ?
C30 C29 P1 110.3(5) . . ?
C29 C30 H30A 109.5 . . ?
C29 C30 H30B 109.5 . . ?
H30A C30 H30B 109.5 . . ?
C29 C30 H30C 109.5 . . ?
H30A C30 H30C 109.5 . . ?
H30B C30 H30C 109.5 . . ?
C29 C31 H31A 109.5 . . ?
C29 C31 H31B 109.5 . . ?
H31A C31 H31B 109.5 . . ?
C29 C31 H31C 109.5 . . ?
H31A C31 H31C 109.5 . . ?
H31B C31 H31C 109.5 . . ?
C29 C32 H32A 109.5 . . ?
C29 C32 H32B 109.5 . . ?
H32A C32 H32B 109.5 . . ?
C29 C32 H32C 109.5 . . ?
H32A C32 H32C 109.5 . . ?
H32B C32 H32C 109.5 . . ?
C6S C1S C2S 119.9(16) . . ?
C6S C1S H1S 120.0 . . ?
C2S C1S H1S 120.0 . . ?
C3S C2S C1S 119.6(14) . . ?
C3S C2S H2S 120.2 . . ?
C1S C2S H2S 120.2 . . ?
C4S C3S C2S 118.6(16) . . ?
C4S C3S H3S 120.7 . . ?
C2S C3S H3S 120.7 . . ?
C3S C4S C5S 120.8(14) . . ?
C3S C4S H4S 119.6 . . ?
C5S C4S H4S 119.6 . . ?
C4S C5S C6S 121.2(14) . . ?
C4S C5S H5S 119.4 . . ?
C6S C5S H5S 119.4 . . ?
C1S C6S C5S 119.6(17) . . ?
C1S C6S H6S 120.2 . . ?
C5S C6S H6S 120.2 . . ?

loop_
_geom_bond_atom_site_label_1
_geom_bond_atom_site_label_2
_geom_bond_distance
_geom_bond_site_symmetry_2
_geom_bond_publ_flag
Pt1 C1 1.890(7) . ?
Pt1 P1 2.3531(14) . ?
Pt1 Sb1 2.6113(5) . ?
Pt1 H1 1.42(7) . ?
Re1 C14 1.937(6) . ?
Re1 C12 1.942(6) . ?
Re1 C13 1.972(6) . ?
Re1 C11 1.985(6) . ?
Re1 Sb1 2.7858(6) 2_556 ?
Re1 Sb1 2.7900(6) . ?
Sb1 C15 2.160(5) . ?
Sb1 Re1 2.7859(5) 2_556 ?
P1 C29 1.909(6) . ?
P1 C25 1.913(7) . ?
P1 C21 1.922(6) . ?
O1 C1 1.133(8) . ?
O11 C11 1.138(7) . ?
O12 C12 1.140(7) . ?
O13 C13 1.149(7) . ?
O14 C14 1.142(7) . ?
C15 C16 1.386(8) . ?
C15 C20 1.387(8) . ?
C16 C17 1.389(8) . ?
C16 H16 0.9300 . ?
C17 C18 1.364(10) . ?
C17 H17 0.9300 . ?
C18 C19 1.373(10) . ?
C18 H18 0.9300 . ?
C19 C20 1.390(9) . ?
C19 H19 0.9300 . ?
C20 H20 0.9300 . ?
C21 C22 1.514(11) . ?
C21 C24 1.529(10) . ?
C21 C23 1.543(10) . ?
C22 H22A 0.9600 . ?
C22 H22B 0.9600 . ?
C22 H22C 0.9600 . ?
C23 H23A 0.9600 . ?
C23 H23B 0.9600 . ?
C23 H23C 0.9600 . ?
C24 H24A 0.9600 . ?
C24 H24B 0.9600 . ?
C24 H24C 0.9600 . ?
C25 C27 1.516(11) . ?
C25 C28 1.520(10) . ?
C25 C26 1.535(11) . ?
C26 H26A 0.9600 . ?
C26 H26B 0.9600 . ?
C26 H26C 0.9600 . ?
C27 H27A 0.9600 . ?
C27 H27B 0.9600 . ?
C27 H27C 0.9600 . ?
C28 H28A 0.9600 . ?
C28 H28B 0.9600 . ?
C28 H28C 0.9600 . ?
C29 C32 1.521(10) . ?
C29 C31 1.523(9) . ?
C29 C30 1.532(10) . ?
C30 H30A 0.9600 . ?
C30 H30B 0.9600 . ?
C30 H30C 0.9600 . ?
C31 H31A 0.9600 . ?
C31 H31B 0.9600 . ?
C31 H31C 0.9600 . ?
C32 H32A 0.9600 . ?
C32 H32B 0.9600 . ?
C32 H32C 0.9600 . ?
C1S C6S 1.28(2) . ?
C1S C2S 1.39(2) . ?
C1S H1S 0.9300 . ?
C2S C3S 1.381(18) . ?
C2S H2S 0.9300 . ?
C3S C4S 1.305(17) . ?
C3S H3S 0.9300 . ?
C4S C5S 1.334(19) . ?
C4S H4S 0.9300 . ?
C5S C6S 1.37(2) . ?
C5S H5S 0.9300 . ?
C6S H6S 0.9300 . ?
